data_4302621
loop_
_publ_author_name
'Andrew G. Tennyson'
'Evelyn L. Rosen'
'Mary S. Collins'
'Vincent M. Lynch'
'Christopher W. Bielawski'

_publ_section_title
;
Bimetallic N-Heterocyclic Carbene-Iridium Complexes: Investigating
Metal-Metal and Metal-Ligand Communication via Electrochemistry and
Phosphorescence Spectroscopy
;
_journal_name_full 'Inorganic Chemistry'
_journal_page_first 6924
_journal_page_last 6933
_journal_paper_doi 10.1021/ic900391q
_journal_volume 48
_journal_year 2009
_chemical_formula_moiety 'C14 H12 N2, Ir, Cl, C8 H12'
_chemical_formula_sum 'C22 H24 Cl Ir N2'
_chemical_formula_weight 544.08
_chemical_name_systematic
;
 ?
;
_space_group_IT_number 14
_symmetry_cell_setting monoclinic
_symmetry_space_group_name_Hall '-P 2ybc'
_symmetry_space_group_name_H-M 'P 1 21/c 1'
_atom_sites_solution_hydrogens geom
_atom_sites_solution_primary direct
_atom_sites_solution_secondary difmap
_audit_creation_method SHELXL-97
_cell_angle_alpha 90.00
_cell_angle_beta 90.648(2)
_cell_angle_gamma 90.00
_cell_formula_units_Z 4
_cell_length_a 7.9260(3)
_cell_length_b 13.4276(6)
_cell_length_c 17.6468(10)
_cell_measurement_reflns_used 4248
_cell_measurement_temperature 153(2)
_cell_measurement_theta_max 27.5
_cell_measurement_theta_min 1.0
_cell_volume 1877.98(15)
_computing_cell_refinement 'Collect software, Nonius B.V. 1998'
_computing_data_collection 'Collect software, Nonius B.V. 1998'
_computing_data_reduction
;
DENZO and Scalepack (Otwinoski and Minor, 1997)
;
_computing_molecular_graphics 'XP SHELXTL/PC, Siemens Analytical'
_computing_structure_refinement 'XL SHELXTL/PC, Siemens Analytical'
_computing_structure_solution
;

SIR97 - Altomare A., Burla M.C., Camalli M., Cascarano G.L., Giacovazzo C., 
Guagliardi A., Moliterni A.G.G., Polidori G.,Spagna R.
;
_diffrn_ambient_temperature 153(2)
_diffrn_measured_fraction_theta_full 0.997
_diffrn_measured_fraction_theta_max 0.997
_diffrn_measurement_device_type 'Nonius Kappa CCD'
_diffrn_measurement_method \w-scans
_diffrn_radiation_monochromator graphite
_diffrn_radiation_source 'fine-focus sealed tube'
_diffrn_radiation_type MoK\a
_diffrn_radiation_wavelength 0.71069
_diffrn_reflns_av_R_equivalents 0.0370
_diffrn_reflns_av_sigmaI/netI 0.0290
_diffrn_reflns_limit_h_max 9
_diffrn_reflns_limit_h_min -10
_diffrn_reflns_limit_k_max 17
_diffrn_reflns_limit_k_min -14
_diffrn_reflns_limit_l_max 22
_diffrn_reflns_limit_l_min -22
_diffrn_reflns_number 21966
_diffrn_reflns_theta_full 27.49
_diffrn_reflns_theta_max 27.49
_diffrn_reflns_theta_min 1.91
_exptl_absorpt_coefficient_mu 7.260
_exptl_absorpt_correction_T_max 0.533
_exptl_absorpt_correction_T_min 0.279
_exptl_absorpt_correction_type analytical
_exptl_absorpt_process_details
;
(see. N.W. Alcock (1970). Cryst. Computing, p271)
;
_exptl_crystal_colour yellow
_exptl_crystal_density_diffrn 1.924
_exptl_crystal_density_method 'not measured'
_exptl_crystal_description prisms
_exptl_crystal_F_000 1056
_exptl_crystal_size_max 0.20
_exptl_crystal_size_mid 0.14
_exptl_crystal_size_min 0.06
_refine_diff_density_max 1.176
_refine_diff_density_min -0.785
_refine_diff_density_rms 0.092
_refine_ls_extinction_coef 0.00103(7)
_refine_ls_extinction_expression Fc^*^=kFc[1+0.001xFc^2^\l^3^/sin(2\q)]^-1/4^
_refine_ls_extinction_method SHELXL
_refine_ls_goodness_of_fit_ref 1.066
_refine_ls_hydrogen_treatment constr
_refine_ls_matrix_type full
_refine_ls_number_parameters 237
_refine_ls_number_reflns 4304
_refine_ls_number_restraints 0
_refine_ls_restrained_S_all 1.066
_refine_ls_R_factor_all 0.0202
_refine_ls_R_factor_gt 0.0174
_refine_ls_shift/su_max 0.007
_refine_ls_shift/su_mean 0.000
_refine_ls_structure_factor_coef Fsqd
_refine_ls_weighting_details 'calc w=1/[\s^2^(Fo^2^)+(0.0059P)^2^+1.5170P] where P=(Fo^2^+2Fc^2^)/3'
_refine_ls_weighting_scheme calc
_refine_ls_wR_factor_gt 0.0364
_refine_ls_wR_factor_ref 0.0372
_reflns_number_gt 3982
_reflns_number_total 4304
_reflns_threshold_expression >2sigma(I)
_cod_data_source_file ic900391q_si_002_1.cif
_cod_data_source_block ircodcar
_cod_depositor_comments
;
The following automatic conversions were performed:
'_symmetry_cell_setting' value 'Monoclinic' changed to 'monoclinic'
according to '/home/saulius/struct/CIF-dictionaries/cif_core.dic'
dictionary named 'cif_core.dic' version 2.4.1 from 2010-06-29.

Automatic conversion script
Id: cif_fix_enum 1527 2010-12-29 10:47:43Z saulius 
;
_cod_database_code 4302621

loop_
_symmetry_equiv_pos_as_xyz
'x, y, z'
'-x, y+1/2, -z+1/2'
'-x, -y, -z'
'x, -y-1/2, z-1/2'

loop_
_atom_site_label
_atom_site_type_symbol
_atom_site_fract_x
_atom_site_fract_y
_atom_site_fract_z
_atom_site_U_iso_or_equiv
_atom_site_adp_type
_atom_site_occupancy
_atom_site_symmetry_multiplicity
_atom_site_calc_flag
_atom_site_refinement_flags
_atom_site_disorder_assembly
_atom_site_disorder_group
Ir1 Ir 0.218812(10) 0.224277(6) 0.219227(4) 0.01323(4) Uani 1 1 d . . .
Cl1 Cl 0.44741(7) 0.25592(5) 0.30366(3) 0.02034(13) Uani 1 1 d . . .
N1 N 0.4511(2) 0.21877(13) 0.08332(11) 0.0144(4) Uani 1 1 d . . .
N2 N 0.4663(2) 0.08060(14) 0.14670(10) 0.0142(4) Uani 1 1 d . . .
C1 C 0.3879(3) 0.16953(17) 0.14507(12) 0.0142(4) Uani 1 1 d . . .
C2 C 0.5699(3) 0.15901(17) 0.04625(12) 0.0153(5) Uani 1 1 d . . .
C3 C 0.6694(3) 0.1753(2) -0.01713(13) 0.0210(5) Uani 1 1 d . . .
H3 H 0.6648 0.2360 -0.0447 0.025 Uiso 1 1 calc R . .
C4 C 0.7757(3) 0.0980(2) -0.03780(14) 0.0240(6) Uani 1 1 d . . .
H4 H 0.8462 0.1062 -0.0805 0.029 Uiso 1 1 calc R . .
C5 C 0.7817(3) 0.0088(2) 0.00234(14) 0.0236(6) Uani 1 1 d . . .
H5 H 0.8555 -0.0425 -0.0140 0.028 Uiso 1 1 calc R . .
C6 C 0.6828(3) -0.00732(18) 0.06575(13) 0.0192(5) Uani 1 1 d . . .
H6 H 0.6866 -0.0682 0.0931 0.023 Uiso 1 1 calc R . .
C7 C 0.5782(3) 0.07049(17) 0.08674(12) 0.0150(5) Uani 1 1 d . . .
C8 C 0.4002(3) 0.31747(17) 0.06174(13) 0.0168(5) Uani 1 1 d . . .
C9 C 0.4166(3) 0.39378(18) 0.11382(13) 0.0199(5) Uani 1 1 d . . .
H9 H 0.4682 0.3821 0.1619 0.024 Uiso 1 1 calc R . .
C10 C 0.3570(3) 0.4873(2) 0.09494(15) 0.0265(6) Uani 1 1 d . . .
H10 H 0.3670 0.5404 0.1303 0.032 Uiso 1 1 calc R . .
C11 C 0.2826(3) 0.50404(19) 0.02466(15) 0.0293(6) Uani 1 1 d . . .
H11 H 0.2388 0.5680 0.0124 0.035 Uiso 1 1 calc R . .
C12 C 0.2721(3) 0.4278(2) -0.02736(15) 0.0297(6) Uani 1 1 d . . .
H12 H 0.2241 0.4399 -0.0761 0.036 Uiso 1 1 calc R . .
C13 C 0.3310(3) 0.33362(19) -0.00919(13) 0.0229(5) Uani 1 1 d . . .
H13 H 0.3238 0.2810 -0.0450 0.028 Uiso 1 1 calc R . .
C14 C 0.4394(3) 0.00482(18) 0.20434(13) 0.0218(5) Uani 1 1 d . . .
H14A H 0.3664 0.0316 0.2439 0.033 Uiso 1 1 calc R . .
H14B H 0.5482 -0.0146 0.2268 0.033 Uiso 1 1 calc R . .
H14C H 0.3856 -0.0536 0.1811 0.033 Uiso 1 1 calc R . .
C1A C 0.0087(3) 0.14654(19) 0.17490(13) 0.0201(5) Uani 1 1 d . . .
H1A H 0.0454 0.0862 0.1557 0.024 Uiso 1 1 d R . .
C2A C 0.0371(3) 0.23325(19) 0.13103(14) 0.0201(5) Uani 1 1 d . . .
H2A H 0.0894 0.2224 0.0795 0.024 Uiso 1 1 d R . .
C3A C -0.0653(3) 0.3281(2) 0.13557(14) 0.0278(6) Uani 1 1 d . . .
H3A1 H -0.1757 0.3174 0.1101 0.033 Uiso 1 1 calc R . .
H3A2 H -0.0058 0.3816 0.1080 0.033 Uiso 1 1 calc R . .
C4A C -0.0949(3) 0.3620(2) 0.21727(15) 0.0268(6) Uani 1 1 d . . .
H4A1 H -0.1066 0.4354 0.2182 0.032 Uiso 1 1 calc R . .
H4A2 H -0.2019 0.3329 0.2354 0.032 Uiso 1 1 calc R . .
C5A C 0.0473(3) 0.33147(19) 0.27041(13) 0.0209(5) Uani 1 1 d . . .
H5A H 0.1150 0.3805 0.2858 0.025 Uiso 1 1 d R . .
C6A C 0.0472(3) 0.24517(19) 0.31384(14) 0.0194(5) Uani 1 1 d . . .
H6A H 0.1175 0.2465 0.3562 0.023 Uiso 1 1 d R . .
C7A C -0.0892(3) 0.1670(2) 0.31107(13) 0.0233(5) Uani 1 1 d . . .
H7A1 H -0.1906 0.1929 0.3367 0.028 Uiso 1 1 calc R . .
H7A2 H -0.0500 0.1074 0.3393 0.028 Uiso 1 1 calc R . .
C8A C -0.1375(3) 0.1362(2) 0.22986(14) 0.0240(5) Uani 1 1 d . . .
H8A1 H -0.1764 0.0662 0.2300 0.029 Uiso 1 1 calc R . .
H8A2 H -0.2327 0.1782 0.2119 0.029 Uiso 1 1 calc R . .

loop_
_atom_site_aniso_label
_atom_site_aniso_U_11
_atom_site_aniso_U_22
_atom_site_aniso_U_33
_atom_site_aniso_U_23
_atom_site_aniso_U_13
_atom_site_aniso_U_12
Ir1 0.01104(6) 0.01615(6) 0.01252(6) -0.00148(3) 0.00184(4) -0.00018(3)
Cl1 0.0161(3) 0.0277(3) 0.0171(3) -0.0006(2) -0.0013(2) -0.0041(2)
N1 0.0164(10) 0.0147(10) 0.0123(10) -0.0003(7) 0.0033(8) 0.0007(7)
N2 0.0126(9) 0.0164(10) 0.0136(9) 0.0002(8) 0.0012(7) 0.0007(8)
C1 0.0123(10) 0.0156(11) 0.0146(11) -0.0012(9) -0.0031(8) -0.0030(9)
C2 0.0119(10) 0.0203(12) 0.0137(11) -0.0043(9) 0.0002(8) -0.0014(9)
C3 0.0211(12) 0.0258(13) 0.0162(12) -0.0024(10) 0.0037(10) -0.0038(11)
C4 0.0162(11) 0.0345(15) 0.0214(13) -0.0075(11) 0.0061(10) -0.0033(11)
C5 0.0133(11) 0.0300(14) 0.0275(14) -0.0123(11) -0.0003(10) 0.0036(10)
C6 0.0149(11) 0.0217(13) 0.0208(12) -0.0045(10) -0.0032(9) 0.0019(10)
C7 0.0107(10) 0.0199(12) 0.0142(11) -0.0013(9) -0.0013(8) -0.0021(9)
C8 0.0155(11) 0.0165(12) 0.0186(12) 0.0028(10) 0.0053(9) 0.0007(10)
C9 0.0220(12) 0.0208(12) 0.0169(12) 0.0006(10) 0.0031(10) 0.0012(10)
C10 0.0295(14) 0.0217(13) 0.0285(14) -0.0011(11) 0.0062(11) 0.0034(11)
C11 0.0296(14) 0.0218(13) 0.0365(16) 0.0098(12) 0.0021(12) 0.0072(12)
C12 0.0302(14) 0.0343(16) 0.0246(14) 0.0109(12) -0.0050(11) 0.0027(12)
C13 0.0257(13) 0.0246(13) 0.0184(12) 0.0012(10) -0.0007(10) -0.0021(11)
C14 0.0229(12) 0.0197(12) 0.0227(13) 0.0047(10) 0.0021(10) -0.0008(10)
C1A 0.0153(11) 0.0249(13) 0.0202(12) -0.0081(10) -0.0013(9) -0.0027(10)
C2A 0.0143(12) 0.0303(14) 0.0156(12) -0.0031(10) -0.0004(10) -0.0007(10)
C3A 0.0190(12) 0.0339(15) 0.0305(14) 0.0065(12) -0.0033(10) 0.0024(12)
C4A 0.0195(12) 0.0225(13) 0.0385(15) -0.0007(12) 0.0052(11) 0.0065(11)
C5A 0.0180(11) 0.0211(13) 0.0237(13) -0.0099(10) 0.0048(10) 0.0008(10)
C6A 0.0143(12) 0.0289(13) 0.0153(12) -0.0055(10) 0.0052(9) 0.0002(10)
C7A 0.0173(12) 0.0284(14) 0.0243(13) 0.0019(11) 0.0072(10) -0.0024(11)
C8A 0.0163(12) 0.0253(13) 0.0305(14) -0.0033(11) 0.0026(10) -0.0044(10)

loop_
_atom_type_symbol
_atom_type_description
_atom_type_scat_dispersion_real
_atom_type_scat_dispersion_imag
_atom_type_scat_source
C C 0.0033 0.0016 'International Tables Vol C Tables 4.2.6.8 and 6.1.1.4'
H H 0.0000 0.0000 'International Tables Vol C Tables 4.2.6.8 and 6.1.1.4'
N N 0.0061 0.0033 'International Tables Vol C Tables 4.2.6.8 and 6.1.1.4'
Cl Cl 0.1484 0.1585 'International Tables Vol C Tables 4.2.6.8 and 6.1.1.4'
Ir Ir -1.4442 7.9887 'International Tables Vol C Tables 4.2.6.8 and 6.1.1.4'

loop_
_geom_angle_atom_site_label_1
_geom_angle_atom_site_label_2
_geom_angle_atom_site_label_3
_geom_angle
_geom_angle_site_symmetry_1
_geom_angle_site_symmetry_3
_geom_angle_publ_flag
C1 Ir1 C1A 96.11(9) . . ?
C1 Ir1 C2A 89.73(9) . . ?
C1A Ir1 C2A 39.25(9) . . ?
C1 Ir1 C5A 158.14(9) . . ?
C1A Ir1 C5A 89.25(9) . . ?
C2A Ir1 C5A 81.06(9) . . ?
C1 Ir1 C6A 164.74(9) . . ?
C1A Ir1 C6A 81.43(9) . . ?
C2A Ir1 C6A 97.51(9) . . ?
C5A Ir1 C6A 37.11(9) . . ?
C1 Ir1 Cl1 87.97(6) . . ?
C1A Ir1 Cl1 156.43(7) . . ?
C2A Ir1 Cl1 164.31(7) . . ?
C5A Ir1 Cl1 95.56(6) . . ?
C6A Ir1 Cl1 88.55(7) . . ?
C1 N1 C2 110.30(18) . . ?
C1 N1 C8 123.40(18) . . ?
C2 N1 C8 126.30(18) . . ?
C1 N2 C7 111.56(18) . . ?
C1 N2 C14 124.30(18) . . ?
C7 N2 C14 124.13(19) . . ?
N2 C1 N1 105.74(18) . . ?
N2 C1 Ir1 128.16(16) . . ?
N1 C1 Ir1 126.06(16) . . ?
C7 C2 C3 121.6(2) . . ?
C7 C2 N1 106.12(18) . . ?
C3 C2 N1 132.3(2) . . ?
C4 C3 C2 116.4(2) . . ?
C4 C3 H3 121.8 . . ?
C2 C3 H3 121.8 . . ?
C3 C4 C5 121.8(2) . . ?
C3 C4 H4 119.1 . . ?
C5 C4 H4 119.1 . . ?
C6 C5 C4 121.8(2) . . ?
C6 C5 H5 119.1 . . ?
C4 C5 H5 119.1 . . ?
C7 C6 C5 116.2(2) . . ?
C7 C6 H6 121.9 . . ?
C5 C6 H6 121.9 . . ?
C6 C7 C2 122.2(2) . . ?
C6 C7 N2 131.5(2) . . ?
C2 C7 N2 106.28(19) . . ?
C13 C8 C9 121.4(2) . . ?
C13 C8 N1 119.6(2) . . ?
C9 C8 N1 119.0(2) . . ?
C8 C9 C10 119.0(2) . . ?
C8 C9 H9 120.5 . . ?
C10 C9 H9 120.5 . . ?
C9 C10 C11 120.3(2) . . ?
C9 C10 H10 119.9 . . ?
C11 C10 H10 119.9 . . ?
C12 C11 C10 119.9(2) . . ?
C12 C11 H11 120.1 . . ?
C10 C11 H11 120.1 . . ?
C11 C12 C13 120.5(2) . . ?
C11 C12 H12 119.8 . . ?
C13 C12 H12 119.8 . . ?
C8 C13 C12 118.9(2) . . ?
C8 C13 H13 120.5 . . ?
C12 C13 H13 120.5 . . ?
N2 C14 H14A 109.5 . . ?
N2 C14 H14B 109.5 . . ?
H14A C14 H14B 109.5 . . ?
N2 C14 H14C 109.5 . . ?
H14A C14 H14C 109.5 . . ?
H14B C14 H14C 109.5 . . ?
C2A C1A C8A 123.2(2) . . ?
C2A C1A Ir1 70.51(14) . . ?
C8A C1A Ir1 114.30(15) . . ?
C2A C1A H1A 117.8 . . ?
C8A C1A H1A 113.4 . . ?
Ir1 C1A H1A 108.6 . . ?
C1A C2A C3A 125.0(2) . . ?
C1A C2A Ir1 70.24(13) . . ?
C3A C2A Ir1 111.77(17) . . ?
C1A C2A H2A 116.2 . . ?
C3A C2A H2A 113.1 . . ?
Ir1 C2A H2A 111.8 . . ?
C2A C3A C4A 112.8(2) . . ?
C2A C3A H3A1 109.0 . . ?
C4A C3A H3A1 109.0 . . ?
C2A C3A H3A2 109.0 . . ?
C4A C3A H3A2 109.0 . . ?
H3A1 C3A H3A2 107.8 . . ?
C5A C4A C3A 112.43(19) . . ?
C5A C4A H4A1 109.1 . . ?
C3A C4A H4A1 109.1 . . ?
C5A C4A H4A2 109.1 . . ?
C3A C4A H4A2 109.1 . . ?
H4A1 C4A H4A2 107.9 . . ?
C6A C5A C4A 124.2(2) . . ?
C6A C5A Ir1 71.48(13) . . ?
C4A C5A Ir1 112.63(15) . . ?
C6A C5A H5A 116.9 . . ?
C4A C5A H5A 115.6 . . ?
Ir1 C5A H5A 103.7 . . ?
C5A C6A C7A 124.6(2) . . ?
C5A C6A Ir1 71.41(13) . . ?
C7A C6A Ir1 109.77(16) . . ?
C5A C6A H6A 115.1 . . ?
C7A C6A H6A 117.6 . . ?
Ir1 C6A H6A 104.2 . . ?
C6A C7A C8A 112.87(19) . . ?
C6A C7A H7A1 109.0 . . ?
C8A C7A H7A1 109.0 . . ?
C6A C7A H7A2 109.0 . . ?
C8A C7A H7A2 109.0 . . ?
H7A1 C7A H7A2 107.8 . . ?
C1A C8A C7A 112.66(19) . . ?
C1A C8A H8A1 109.1 . . ?
C7A C8A H8A1 109.1 . . ?
C1A C8A H8A2 109.1 . . ?
C7A C8A H8A2 109.1 . . ?
H8A1 C8A H8A2 107.8 . . ?

loop_
_geom_bond_atom_site_label_1
_geom_bond_atom_site_label_2
_geom_bond_distance
_geom_bond_site_symmetry_2
_geom_bond_publ_flag
Ir1 C1 2.022(2) . ?
Ir1 C1A 2.108(2) . ?
Ir1 C2A 2.112(2) . ?
Ir1 C5A 2.183(2) . ?
Ir1 C6A 2.184(2) . ?
Ir1 Cl1 2.3712(6) . ?
N1 C1 1.374(3) . ?
N1 C2 1.404(3) . ?
N1 C8 1.436(3) . ?
N2 C1 1.346(3) . ?
N2 C7 1.395(3) . ?
N2 C14 1.456(3) . ?
C2 C7 1.388(3) . ?
C2 C3 1.393(3) . ?
C3 C4 1.389(4) . ?
C3 H3 0.9500 . ?
C4 C5 1.392(4) . ?
C4 H4 0.9500 . ?
C5 C6 1.391(3) . ?
C5 H5 0.9500 . ?
C6 C7 1.387(3) . ?
C6 H6 0.9500 . ?
C8 C13 1.378(3) . ?
C8 C9 1.382(3) . ?
C9 C10 1.382(3) . ?
C9 H9 0.9500 . ?
C10 C11 1.386(4) . ?
C10 H10 0.9500 . ?
C11 C12 1.377(4) . ?
C11 H11 0.9500 . ?
C12 C13 1.384(4) . ?
C12 H12 0.9500 . ?
C13 H13 0.9500 . ?
C14 H14A 0.9800 . ?
C14 H14B 0.9800 . ?
C14 H14C 0.9800 . ?
C1A C2A 1.418(3) . ?
C1A C8A 1.526(3) . ?
C1A H1A 0.9273 . ?
C2A C3A 1.513(4) . ?
C2A H2A 1.0135 . ?
C3A C4A 1.532(4) . ?
C3A H3A1 0.9900 . ?
C3A H3A2 0.9900 . ?
C4A C5A 1.514(3) . ?
C4A H4A1 0.9900 . ?
C4A H4A2 0.9900 . ?
C5A C6A 1.389(4) . ?
C5A H5A 0.8899 . ?
C6A C7A 1.507(3) . ?
C6A H6A 0.9279 . ?
C7A C8A 1.536(3) . ?
C7A H7A1 0.9900 . ?
C7A H7A2 0.9900 . ?
C8A H8A1 0.9900 . ?
C8A H8A2 0.9900 . ?

loop_
_geom_torsion_atom_site_label_1
_geom_torsion_atom_site_label_2
_geom_torsion_atom_site_label_3
_geom_torsion_atom_site_label_4
_geom_torsion
_geom_torsion_site_symmetry_1
_geom_torsion_site_symmetry_2
_geom_torsion_site_symmetry_3
_geom_torsion_site_symmetry_4
_geom_torsion_publ_flag
C7 N2 C1 N1 -0.6(2) . . . . ?
C14 N2 C1 N1 178.67(19) . . . . ?
C7 N2 C1 Ir1 -178.37(15) . . . . ?
C14 N2 C1 Ir1 0.9(3) . . . . ?
C2 N1 C1 N2 0.2(2) . . . . ?
C8 N1 C1 N2 -179.6(2) . . . . ?
C2 N1 C1 Ir1 178.01(15) . . . . ?
C8 N1 C1 Ir1 -1.8(3) . . . . ?
C1A Ir1 C1 N2 -80.1(2) . . . . ?
C2A Ir1 C1 N2 -118.9(2) . . . . ?
C5A Ir1 C1 N2 176.5(2) . . . . ?
C6A Ir1 C1 N2 -0.3(5) . . . . ?
Cl1 Ir1 C1 N2 76.62(19) . . . . ?
C1A Ir1 C1 N1 102.57(19) . . . . ?
C2A Ir1 C1 N1 63.76(19) . . . . ?
C5A Ir1 C1 N1 -0.8(4) . . . . ?
C6A Ir1 C1 N1 -177.6(3) . . . . ?
Cl1 Ir1 C1 N1 -100.71(18) . . . . ?
C1 N1 C2 C7 0.3(2) . . . . ?
C8 N1 C2 C7 -179.9(2) . . . . ?
C1 N1 C2 C3 -178.8(2) . . . . ?
C8 N1 C2 C3 0.9(4) . . . . ?
C7 C2 C3 C4 0.6(3) . . . . ?
N1 C2 C3 C4 179.6(2) . . . . ?
C2 C3 C4 C5 0.4(4) . . . . ?
C3 C4 C5 C6 -0.6(4) . . . . ?
C4 C5 C6 C7 -0.1(3) . . . . ?
C5 C6 C7 C2 1.1(3) . . . . ?
C5 C6 C7 N2 -178.9(2) . . . . ?
C3 C2 C7 C6 -1.3(3) . . . . ?
N1 C2 C7 C6 179.4(2) . . . . ?
C3 C2 C7 N2 178.6(2) . . . . ?
N1 C2 C7 N2 -0.6(2) . . . . ?
C1 N2 C7 C6 -179.2(2) . . . . ?
C14 N2 C7 C6 1.5(4) . . . . ?
C1 N2 C7 C2 0.8(2) . . . . ?
C14 N2 C7 C2 -178.5(2) . . . . ?
C1 N1 C8 C13 -121.5(2) . . . . ?
C2 N1 C8 C13 58.7(3) . . . . ?
C1 N1 C8 C9 56.4(3) . . . . ?
C2 N1 C8 C9 -123.4(2) . . . . ?
C13 C8 C9 C10 2.2(3) . . . . ?
N1 C8 C9 C10 -175.6(2) . . . . ?
C8 C9 C10 C11 -0.3(4) . . . . ?
C9 C10 C11 C12 -1.8(4) . . . . ?
C10 C11 C12 C13 1.9(4) . . . . ?
C9 C8 C13 C12 -2.1(3) . . . . ?
N1 C8 C13 C12 175.7(2) . . . . ?
C11 C12 C13 C8 0.0(4) . . . . ?
C1 Ir1 C1A C2A -82.04(15) . . . . ?
C5A Ir1 C1A C2A 76.72(14) . . . . ?
C6A Ir1 C1A C2A 113.15(15) . . . . ?
Cl1 Ir1 C1A C2A 178.99(13) . . . . ?
C1 Ir1 C1A C8A 159.41(18) . . . . ?
C2A Ir1 C1A C8A -118.6(2) . . . . ?
C5A Ir1 C1A C8A -41.83(18) . . . . ?
C6A Ir1 C1A C8A -5.40(18) . . . . ?
Cl1 Ir1 C1A C8A 60.4(3) . . . . ?
C8A C1A C2A C3A 3.6(4) . . . . ?
Ir1 C1A C2A C3A -103.3(2) . . . . ?
C8A C1A C2A Ir1 106.9(2) . . . . ?
C1 Ir1 C2A C1A 100.02(14) . . . . ?
C5A Ir1 C2A C1A -99.88(14) . . . . ?
C6A Ir1 C2A C1A -66.50(15) . . . . ?
Cl1 Ir1 C2A C1A -178.50(19) . . . . ?
C1 Ir1 C2A C3A -139.11(18) . . . . ?
C1A Ir1 C2A C3A 120.9(2) . . . . ?
C5A Ir1 C2A C3A 20.99(17) . . . . ?
C6A Ir1 C2A C3A 54.37(19) . . . . ?
Cl1 Ir1 C2A C3A -57.6(3) . . . . ?
C1A C2A C3A C4A 46.5(3) . . . . ?
Ir1 C2A C3A C4A -34.0(3) . . . . ?
C2A C3A C4A C5A 29.9(3) . . . . ?
C3A C4A C5A C6A -94.3(3) . . . . ?
C3A C4A C5A Ir1 -12.0(3) . . . . ?
C1 Ir1 C5A C6A -178.6(2) . . . . ?
C1A Ir1 C5A C6A 76.73(15) . . . . ?
C2A Ir1 C5A C6A 115.30(16) . . . . ?
Cl1 Ir1 C5A C6A -80.16(14) . . . . ?
C1 Ir1 C5A C4A 61.2(3) . . . . ?
C1A Ir1 C5A C4A -43.46(18) . . . . ?
C2A Ir1 C5A C4A -4.89(17) . . . . ?
C6A Ir1 C5A C4A -120.2(2) . . . . ?
Cl1 Ir1 C5A C4A 159.65(16) . . . . ?
C4A C5A C6A C7A 3.6(4) . . . . ?
Ir1 C5A C6A C7A -101.6(2) . . . . ?
C4A C5A C6A Ir1 105.2(2) . . . . ?
C1 Ir1 C6A C5A 178.0(3) . . . . ?
C1A Ir1 C6A C5A -100.20(15) . . . . ?
C2A Ir1 C6A C5A -64.27(16) . . . . ?
Cl1 Ir1 C6A C5A 101.20(14) . . . . ?
C1 Ir1 C6A C7A -60.9(4) . . . . ?
C1A Ir1 C6A C7A 20.85(17) . . . . ?
C2A Ir1 C6A C7A 56.79(19) . . . . ?
C5A Ir1 C6A C7A 121.1(2) . . . . ?
Cl1 Ir1 C6A C7A -137.74(17) . . . . ?
C5A C6A C7A C8A 47.7(3) . . . . ?
Ir1 C6A C7A C8A -32.8(3) . . . . ?
C2A C1A C8A C7A -92.9(3) . . . . ?
Ir1 C1A C8A C7A -11.0(3) . . . . ?
C6A C7A C8A C1A 29.3(3) . . . . ?
